data_4334190
loop_
_publ_author_name
'Mansura Khatun'
'Stanislav S. Stoyko'
'Arthur Mar'

_publ_contact_author_address
; Department of Chemistry
  University of Alberta
  Edmonton, AB
  Canada  T6G 2G2
;
_publ_contact_author_email arthur.mar@ualberta.ca
_publ_contact_author_fax '(780) 492-8231'
_publ_contact_author_name 'Dr. Arthur Mar'
_publ_contact_author_phone '(780) 492-5592'
_publ_section_title
;
 Quaternary Arsenides AM1.5Tt0.5As2 (A= Na, K, Rb; M= Zn, Cd; Tt= Si, Ge,
 Sn): Size Effects in CaAl2Si2- and ThCr2Si2-Type Structures
;
_journal_name_full 'Inorganic Chemistry'
_journal_page_first 3148
_journal_page_last 3158
_journal_paper_doi 10.1021/ic302627n
_journal_volume 52
_journal_year 2013
_chemical_formula_structural 'Na Zn1.5 Sn0.5 As2'
_chemical_formula_sum 'As2 Na Sn0.49 Zn1.49'
_chemical_formula_weight 330.23
_chemical_name_common 'Sodium zinc tin arsenide (1/1.5/0.5/2)'
_chemical_name_systematic 'Sodium zinc tin arsenide (1/1.5/0.5/2)'
_space_group_IT_number 164
_symmetry_cell_setting trigonal
_symmetry_space_group_name_Hall '-P 3 2"'
_symmetry_space_group_name_H-M 'P -3 m 1'
_atom_sites_solution_primary direct
_atom_sites_solution_secondary difmap
_audit_creation_method SHELXL-97
_cell_angle_alpha 90.00
_cell_angle_beta 90.00
_cell_angle_gamma 120.00
_cell_formula_units_Z 1
_cell_length_a 4.1637(2)
_cell_length_b 4.1637(2)
_cell_length_c 7.5090(4)
_cell_measurement_reflns_used 1573
_cell_measurement_temperature 173(2)
_cell_measurement_theta_max 33.14
_cell_measurement_theta_min 2.71
_cell_volume 112.738(10)
_computing_cell_refinement 'Bruker SAINT 7.68A (Bruker, 2009)'
_computing_data_collection 'Bruker SMART 5.054 (Bruker, 1999)'
_computing_data_reduction 'Bruker SAINT 7.68A'
_computing_molecular_graphics 'ATOMS 5.1 (Dowty, 1999)'
_computing_publication_material 'Bruker SHELXTL 6.12'
_computing_structure_refinement 'Bruker SHELXTL 6.12'
_computing_structure_solution 'Bruker SHELXTL 6.12'
_diffrn_ambient_temperature 173(2)
_diffrn_measured_fraction_theta_full 0.985
_diffrn_measured_fraction_theta_max 0.985
_diffrn_measurement_device_type 'Bruker PLATFORM APEX II CCD'
_diffrn_measurement_method '\w scans'
_diffrn_radiation_monochromator graphite
_diffrn_radiation_source 'fine-focus sealed tube'
_diffrn_radiation_type MoK\a
_diffrn_radiation_wavelength 0.71073
_diffrn_reflns_av_R_equivalents 0.0197
_diffrn_reflns_av_sigmaI/netI 0.0109
_diffrn_reflns_limit_h_max 6
_diffrn_reflns_limit_h_min -6
_diffrn_reflns_limit_k_max 6
_diffrn_reflns_limit_k_min -6
_diffrn_reflns_limit_l_max 11
_diffrn_reflns_limit_l_min -11
_diffrn_reflns_number 1571
_diffrn_reflns_theta_full 33.14
_diffrn_reflns_theta_max 33.14
_diffrn_reflns_theta_min 2.71
_diffrn_standards_number 0
_exptl_absorpt_coefficient_mu 25.192
_exptl_absorpt_correction_T_max 0.4194
_exptl_absorpt_correction_T_min 0.1984
_exptl_absorpt_correction_type numerical
_exptl_absorpt_process_details 'Bruker SHELXTL 6.12 (Sheldrick, 2001)'
_exptl_crystal_colour grey
_exptl_crystal_density_diffrn 4.864
_exptl_crystal_description plate
_exptl_crystal_F_000 147
_exptl_crystal_size_max 0.10
_exptl_crystal_size_mid 0.08
_exptl_crystal_size_min 0.05
_refine_diff_density_max 0.552
_refine_diff_density_min -0.869
_refine_diff_density_rms 0.137
_refine_ls_extinction_coef 0.144(8)
_refine_ls_extinction_expression Fc^*^=kFc[1+0.001xFc^2^\l^3^/sin(2\q)]^-1/4^
_refine_ls_extinction_method SHELXL
_refine_ls_goodness_of_fit_ref 1.155
_refine_ls_matrix_type full
_refine_ls_number_parameters 15
_refine_ls_number_reflns 198
_refine_ls_number_restraints 1
_refine_ls_restrained_S_all 1.153
_refine_ls_R_factor_all 0.0148
_refine_ls_R_factor_gt 0.0141
_refine_ls_shift/su_max 0.000
_refine_ls_shift/su_mean 0.000
_refine_ls_structure_factor_coef Fsqd
_refine_ls_weighting_details 'calc w=1/[\s^2^(Fo^2^)+(0.0196P)^2^+0.0235P] where P=(Fo^2^+2Fc^2^)/3'
_refine_ls_weighting_scheme calc
_refine_ls_wR_factor_gt 0.0332
_refine_ls_wR_factor_ref 0.0335
_reflns_number_gt 190
_reflns_number_total 198
_reflns_threshold_expression I>2\s(I)
_cod_data_source_file ic302627n_si_002_04.cif
_cod_data_source_block NaZn1.5Sn0.5As2
_cod_database_code 4334190

loop_
_symmetry_equiv_pos_as_xyz
'x, y, z'
'-y, x-y, z'
'-x+y, -x, z'
'y, x, -z'
'x-y, -y, -z'
'-x, -x+y, -z'
'-x, -y, -z'
'y, -x+y, -z'
'x-y, x, -z'
'-y, -x, z'
'-x+y, y, z'
'x, x-y, z'

loop_
_atom_site_label
_atom_site_type_symbol
_atom_site_fract_x
_atom_site_fract_y
_atom_site_fract_z
_atom_site_U_iso_or_equiv
_atom_site_adp_type
_atom_site_occupancy
_atom_site_symmetry_multiplicity
_atom_site_calc_flag
_atom_site_refinement_flags
Na Na 0.0000 0.0000 0.0000 0.0228(4) Uani 1 12 d S
Zn1 Zn 0.3333 0.6667 0.62863(11) 0.0171(2) Uani 0.64(3) 6 d SP
Sn1 Sn 0.3333 0.6667 0.62863(11) 0.0171(2) Uani 0.244(16) 6 d SP
Zn2 Zn 0.3333 0.6667 0.7043(10) 0.0121(12) Uiso 0.106(4) 6 d SP
As As 0.3333 0.6667 0.26329(4) 0.01347(15) Uani 1 6 d S

loop_
_atom_site_aniso_label
_atom_site_aniso_U_11
_atom_site_aniso_U_22
_atom_site_aniso_U_33
_atom_site_aniso_U_23
_atom_site_aniso_U_13
_atom_site_aniso_U_12
Na 0.0241(7) 0.0241(7) 0.0202(9) 0.000 0.000 0.0120(3)
Zn1 0.0117(2) 0.0117(2) 0.0280(4) 0.000 0.000 0.00585(10)
Sn1 0.0117(2) 0.0117(2) 0.0280(4) 0.000 0.000 0.00585(10)
As 0.01140(16) 0.01140(16) 0.0176(2) 0.000 0.000 0.00570(8)

loop_
_atom_type_symbol
_atom_type_description
_atom_type_scat_dispersion_real
_atom_type_scat_dispersion_imag
_atom_type_scat_source
Na Na 0.0362 0.0249 'International Tables Vol C Tables 4.2.6.8 and 6.1.1.4'
Zn Zn 0.2839 1.4301 'International Tables Vol C Tables 4.2.6.8 and 6.1.1.4'
As As 0.0499 2.0058 'International Tables Vol C Tables 4.2.6.8 and 6.1.1.4'
Sn Sn -0.6537 1.4246 'International Tables Vol C Tables 4.2.6.8 and 6.1.1.4'

loop_
_geom_angle_atom_site_label_1
_geom_angle_atom_site_label_2
_geom_angle_atom_site_label_3
_geom_angle
_geom_angle_site_symmetry_1
_geom_angle_site_symmetry_3
As Na As 83.960(7) 7 7_665
As Na As 96.040(7) 7 1_445
As Na As 180.0 7_665 1_445
As Na As 180.0 7 .
As Na As 96.040(7) 7_665 .
As Na As 83.960(7) 1_445 .
As Na As 83.960(7) 7 7_565
As Na As 83.960(7) 7_665 7_565
As Na As 96.040(7) 1_445 7_565
As Na As 96.040(7) . 7_565
As Na As 96.040(7) 7 1_545
As Na As 96.040(7) 7_665 1_545
As Na As 83.960(7) 1_445 1_545
As Na As 83.960(7) . 1_545
As Na As 180.0 7_565 1_545
As Na Zn2 135.62(3) 7 7_666
As Na Zn2 82.16(9) 7_665 7_666
As Na Zn2 97.84(9) 1_445 7_666
As Na Zn2 44.38(3) . 7_666
As Na Zn2 135.62(3) 7_565 7_666
As Na Zn2 44.38(3) 1_545 7_666
As Na Zn2 44.38(3) 7 1_444
As Na Zn2 97.84(9) 7_665 1_444
As Na Zn2 82.16(9) 1_445 1_444
As Na Zn2 135.62(3) . 1_444
As Na Zn2 44.38(3) 7_565 1_444
As Na Zn2 135.62(3) 1_545 1_444
Zn2 Na Zn2 180.00(18) 7_666 1_444
As Na Zn2 82.16(9) 7 7_556
As Na Zn2 135.62(3) 7_665 7_556
As Na Zn2 44.38(3) 1_445 7_556
As Na Zn2 97.84(9) . 7_556
As Na Zn2 135.62(3) 7_565 7_556
As Na Zn2 44.38(3) 1_545 7_556
Zn2 Na Zn2 79.01(14) 7_666 7_556
Zn2 Na Zn2 100.99(14) 1_444 7_556
As Na Zn2 97.84(9) 7 1_554
As Na Zn2 44.38(3) 7_665 1_554
As Na Zn2 135.62(3) 1_445 1_554
As Na Zn2 82.16(9) . 1_554
As Na Zn2 44.38(3) 7_565 1_554
As Na Zn2 135.62(3) 1_545 1_554
Zn2 Na Zn2 100.99(14) 7_666 1_554
Zn2 Na Zn2 79.01(14) 1_444 1_554
Zn2 Na Zn2 180.0 7_556 1_554
As Na Zn2 135.62(3) 7 7_566
As Na Zn2 135.62(3) 7_665 7_566
As Na Zn2 44.38(3) 1_445 7_566
As Na Zn2 44.38(3) . 7_566
As Na Zn2 82.16(9) 7_565 7_566
As Na Zn2 97.84(9) 1_545 7_566
Zn2 Na Zn2 79.01(14) 7_666 7_566
Zn2 Na Zn2 100.99(14) 1_444 7_566
Zn2 Na Zn2 79.01(14) 7_556 7_566
Zn2 Na Zn2 100.99(14) 1_554 7_566
As Na Zn2 44.38(3) 7 1_544
As Na Zn2 44.38(3) 7_665 1_544
As Na Zn2 135.62(3) 1_445 1_544
As Na Zn2 135.62(3) . 1_544
As Na Zn2 97.84(9) 7_565 1_544
As Na Zn2 82.16(9) 1_545 1_544
Zn2 Na Zn2 100.99(14) 7_666 1_544
Zn2 Na Zn2 79.01(14) 1_444 1_544
Zn2 Na Zn2 100.99(14) 7_556 1_544
Zn2 Na Zn2 79.01(14) 1_554 1_544
Zn2 Na Zn2 180.0 7_566 1_544
Zn2 Zn1 As 71.35(2) . 7_666
Zn2 Zn1 As 71.346(18) . 7_676
As Zn1 As 110.28(2) 7_666 7_676
Zn2 Zn1 As 71.35(2) . 7_566
As Zn1 As 110.28(2) 7_666 7_566
As Zn1 As 110.27(2) 7_676 7_566
Zn2 Zn1 As 180.000(4) . .
As Zn1 As 108.65(2) 7_666 .
As Zn1 As 108.65(2) 7_676 .
As Zn1 As 108.65(2) 7_566 .
Zn2 Zn1 Sn1 128.79(2) . 7_666
As Zn1 Sn1 57.440(9) 7_666 7_666
As Zn1 Sn1 124.725(13) 7_676 7_666
As Zn1 Sn1 124.725(13) 7_566 7_666
As Zn1 Sn1 51.21(2) . 7_666
Zn2 Zn1 Zn1 128.79(2) . 7_666
As Zn1 Zn1 57.440(9) 7_666 7_666
As Zn1 Zn1 124.725(13) 7_676 7_666
As Zn1 Zn1 124.725(13) 7_566 7_666
As Zn1 Zn1 51.21(2) . 7_666
Sn1 Zn1 Zn1 0.00(2) 7_666 7_666
Zn2 Zn1 Zn1 128.79(3) . 7_566
As Zn1 Zn1 124.725(13) 7_666 7_566
As Zn1 Zn1 124.724(13) 7_676 7_566
As Zn1 Zn1 57.440(9) 7_566 7_566
As Zn1 Zn1 51.21(2) . 7_566
Sn1 Zn1 Zn1 84.92(4) 7_666 7_566
Zn1 Zn1 Zn1 84.92(4) 7_666 7_566
Zn2 Zn1 Sn1 128.79(3) . 7_566
As Zn1 Sn1 124.725(13) 7_666 7_566
As Zn1 Sn1 124.724(13) 7_676 7_566
As Zn1 Sn1 57.440(9) 7_566 7_566
As Zn1 Sn1 51.21(2) . 7_566
Sn1 Zn1 Sn1 84.92(4) 7_666 7_566
Zn1 Zn1 Sn1 84.92(4) 7_666 7_566
Zn1 Zn1 Sn1 0.0 7_566 7_566
Zn2 Zn1 Sn1 128.79(2) . 7_676
As Zn1 Sn1 124.725(13) 7_666 7_676
As Zn1 Sn1 57.440(9) 7_676 7_676
As Zn1 Sn1 124.724(13) 7_566 7_676
As Zn1 Sn1 51.21(2) . 7_676
Sn1 Zn1 Sn1 84.92(4) 7_666 7_676
Zn1 Zn1 Sn1 84.92(4) 7_666 7_676
Zn1 Zn1 Sn1 84.92(4) 7_566 7_676
Sn1 Zn1 Sn1 84.92(4) 7_566 7_676
Zn2 Zn1 Zn1 128.79(2) . 7_676
As Zn1 Zn1 124.725(13) 7_666 7_676
As Zn1 Zn1 57.440(9) 7_676 7_676
As Zn1 Zn1 124.724(13) 7_566 7_676
As Zn1 Zn1 51.21(2) . 7_676
Sn1 Zn1 Zn1 84.92(4) 7_666 7_676
Zn1 Zn1 Zn1 84.92(4) 7_666 7_676
Zn1 Zn1 Zn1 84.92(4) 7_566 7_676
Sn1 Zn1 Zn1 84.92(4) 7_566 7_676
Sn1 Zn1 Zn1 0.00(2) 7_676 7_676
Zn2 Zn1 Na 40.763(13) . 1_666
As Zn1 Na 56.524(13) 7_666 1_666
As Zn1 Na 56.525(13) 7_676 1_666
As Zn1 Na 112.11(3) 7_566 1_666
As Zn1 Na 139.237(9) . 1_666
Sn1 Zn1 Na 102.708(14) 7_666 1_666
Zn1 Zn1 Na 102.708(14) 7_666 1_666
Zn1 Zn1 Na 169.55(3) 7_566 1_666
Sn1 Zn1 Na 169.55(3) 7_566 1_666
Sn1 Zn1 Na 102.708(14) 7_676 1_666
Zn1 Zn1 Na 102.708(14) 7_676 1_666
Zn1 Zn2 As 95.78(17) . 7_666
Zn1 Zn2 As 95.78(17) . 7_676
As Zn2 As 119.00(6) 7_666 7_676
Zn1 Zn2 As 95.78(17) . 7_566
As Zn2 As 119.00(6) 7_666 7_566
As Zn2 As 119.00(6) 7_676 7_566
Zn1 Zn2 Na 132.73(9) . 1_666
As Zn2 Na 64.29(9) 7_666 1_666
As Zn2 Na 64.29(9) 7_676 1_666
As Zn2 Na 131.5(3) 7_566 1_666
Zn1 Zn2 Na 132.73(9) . 1_566
As Zn2 Na 131.5(3) 7_666 1_566
As Zn2 Na 64.29(9) 7_676 1_566
As Zn2 Na 64.29(9) 7_566 1_566
Na Zn2 Na 79.01(14) 1_666 1_566
Zn1 Zn2 Na 132.73(9) . 1_556
As Zn2 Na 64.29(9) 7_666 1_556
As Zn2 Na 131.5(3) 7_676 1_556
As Zn2 Na 64.29(9) 7_566 1_556
Na Zn2 Na 79.01(14) 1_666 1_556
Na Zn2 Na 79.01(14) 1_566 1_556
Zn2 As Zn2 119.00(6) 7_666 7_676
Zn2 As Zn2 119.00(6) 7_666 7_566
Zn2 As Zn2 119.00(6) 7_676 7_566
Zn2 As Sn1 12.87(15) 7_666 7_666
Zn2 As Sn1 116.05(7) 7_676 7_666
Zn2 As Sn1 116.05(7) 7_566 7_666
Zn2 As Zn1 12.87(15) 7_666 7_666
Zn2 As Zn1 116.05(7) 7_676 7_666
Zn2 As Zn1 116.05(7) 7_566 7_666
Sn1 As Zn1 0.00(4) 7_666 7_666
Zn2 As Sn1 116.05(7) 7_666 7_676
Zn2 As Sn1 12.87(15) 7_676 7_676
Zn2 As Sn1 116.04(7) 7_566 7_676
Sn1 As Sn1 110.28(2) 7_666 7_676
Zn1 As Sn1 110.28(2) 7_666 7_676
Zn2 As Zn1 116.05(7) 7_666 7_676
Zn2 As Zn1 12.87(15) 7_676 7_676
Zn2 As Zn1 116.04(7) 7_566 7_676
Sn1 As Zn1 110.28(2) 7_666 7_676
Zn1 As Zn1 110.28(2) 7_666 7_676
Sn1 As Zn1 0.00(4) 7_676 7_676
Zn2 As Zn1 116.05(7) 7_666 7_566
Zn2 As Zn1 116.04(7) 7_676 7_566
Zn2 As Zn1 12.87(15) 7_566 7_566
Sn1 As Zn1 110.28(2) 7_666 7_566
Zn1 As Zn1 110.28(2) 7_666 7_566
Sn1 As Zn1 110.28(2) 7_676 7_566
Zn1 As Zn1 110.28(2) 7_676 7_566
Zn2 As Sn1 116.05(7) 7_666 7_566
Zn2 As Sn1 116.04(7) 7_676 7_566
Zn2 As Sn1 12.87(15) 7_566 7_566
Sn1 As Sn1 110.28(2) 7_666 7_566
Zn1 As Sn1 110.28(2) 7_666 7_566
Sn1 As Sn1 110.28(2) 7_676 7_566
Zn1 As Sn1 110.28(2) 7_676 7_566
Zn1 As Sn1 0.0 7_566 7_566
Zn2 As Zn1 84.22(17) 7_666 .
Zn2 As Zn1 84.22(17) 7_676 .
Zn2 As Zn1 84.22(17) 7_566 .
Sn1 As Zn1 71.35(2) 7_666 .
Zn1 As Zn1 71.35(2) 7_666 .
Sn1 As Zn1 71.35(2) 7_676 .
Zn1 As Zn1 71.35(2) 7_676 .
Zn1 As Zn1 71.35(2) 7_566 .
Sn1 As Zn1 71.35(2) 7_566 .
Zn2 As Na 71.33(12) 7_666 .
Zn2 As Na 146.35(17) 7_676 .
Zn2 As Na 71.33(12) 7_566 .
Sn1 As Na 80.636(14) 7_666 .
Zn1 As Na 80.636(14) 7_666 .
Sn1 As Na 159.22(2) 7_676 .
Zn1 As Na 159.22(2) 7_676 .
Zn1 As Na 80.636(14) 7_566 .
Sn1 As Na 80.636(14) 7_566 .
Zn1 As Na 129.435(5) . .

loop_
_geom_bond_atom_site_label_1
_geom_bond_atom_site_label_2
_geom_bond_distance
_geom_bond_site_symmetry_2
Na As 3.1125(2) 7
Na As 3.1125(2) 7_665
Na As 3.1125(2) 1_445
Na As 3.1125(2) .
Na As 3.1125(2) 7_565
Na As 3.1125(2) 1_545
Na Zn2 3.273(5) 7_666
Na Zn2 3.273(5) 1_444
Na Zn2 3.273(5) 7_556
Na Zn2 3.273(5) 1_554
Na Zn2 3.273(5) 7_566
Na Zn2 3.273(5) 1_544
Zn1 Zn2 0.568(6) .
Zn1 As 2.5372(3) 7_666
Zn1 As 2.5372(3) 7_676
Zn1 As 2.5372(3) 7_566
Zn1 As 2.7433(9) .
Zn1 Sn1 3.0839(11) 7_666
Zn1 Zn1 3.0839(11) 7_666
Zn1 Zn1 3.0839(11) 7_566
Zn1 Sn1 3.0839(11) 7_566
Zn1 Sn1 3.0839(11) 7_676
Zn1 Zn1 3.0839(11) 7_676
Zn1 Na 3.6817(7) 1_666
Zn2 As 2.4162(7) 7_666
Zn2 As 2.4162(7) 7_676
Zn2 As 2.4162(7) 7_566
Zn2 Na 3.273(5) 1_666
Zn2 Na 3.273(5) 1_566
Zn2 Na 3.273(5) 1_556
As Zn2 2.4162(7) 7_666
As Zn2 2.4162(7) 7_676
As Zn2 2.4162(7) 7_566
As Sn1 2.5372(3) 7_666
As Zn1 2.5372(3) 7_666
As Sn1 2.5372(3) 7_676
As Zn1 2.5372(3) 7_676
As Zn1 2.5372(3) 7_566
As Sn1 2.5372(3) 7_566
